data_7112758
loop_
_publ_author_name
'Xiaodong Hou'
'Zhihan Wang'
'Molly Overby'
'Angel Ugrinov'
'Casey Oian'
'Rajiv Singh'
'Qianli R. Chu'

_publ_section_title
;
 A two-dimensional hydrogen bonded organic framework self-assembled from a
 three-fold symmetric carbamate
;
_journal_name_full Chem.Commun.
_journal_page_first 5209
_journal_paper_doi 10.1039/C3CC47159D
_journal_volume 50
_journal_year 2014
_chemical_formula_moiety 'C27 H39 N3 O6, C6 H12'
_chemical_formula_sum 'C33 H51 N3 O6'
_chemical_formula_weight 585.76
_chemical_name_systematic
;
 ?
;
_space_group_crystal_system triclinic
_space_group_IT_number 2
_space_group_name_Hall '-P 1'
_space_group_name_H-M_alt 'P -1'
_symmetry_space_group_name_Hall '-P 1'
_symmetry_space_group_name_H-M 'P -1'
_atom_sites_solution_hydrogens geom
_audit_creation_method SHELXL-2013
_cell_angle_alpha 78.059(4)
_cell_angle_beta 73.016(4)
_cell_angle_gamma 74.112(4)
_cell_formula_units_Z 2
_cell_length_a 9.3142(6)
_cell_length_b 12.9790(10)
_cell_length_c 14.8266(10)
_cell_measurement_reflns_used 9908
_cell_measurement_temperature 100(2)
_cell_measurement_theta_max 30.19
_cell_measurement_theta_min 2.34
_cell_volume 1632.9(2)
_computing_cell_refinement 'Bruker SAINT'
_computing_data_collection 'Bruker APEX2'
_computing_data_reduction 'Bruker SAINT'
_computing_molecular_graphics 'Bruker SHELXTL'
_computing_publication_material 'Bruker SHELXTL'
_computing_structure_refinement 'SHELXL-2013 (Sheldrick, 2013)'
_computing_structure_solution 'SHELXS-97 (Sheldrick, 2008)'
_diffrn_ambient_temperature 100(2)
_diffrn_measured_fraction_theta_full 0.985
_diffrn_measured_fraction_theta_max 0.942
_diffrn_measurement_device_type 'Bruker APEX-II CCD'
_diffrn_measurement_method '\f and \w scans'
_diffrn_radiation_monochromator graphite
_diffrn_radiation_source 'fine-focus sealed tube'
_diffrn_radiation_type MoK\a
_diffrn_radiation_wavelength 0.71073
_diffrn_reflns_av_R_equivalents 0.0384
_diffrn_reflns_av_unetI/netI 0.0528
_diffrn_reflns_Laue_measured_fraction_full 0.985
_diffrn_reflns_Laue_measured_fraction_max 0.942
_diffrn_reflns_limit_h_max 12
_diffrn_reflns_limit_h_min -13
_diffrn_reflns_limit_k_max 15
_diffrn_reflns_limit_k_min -18
_diffrn_reflns_limit_l_max 20
_diffrn_reflns_limit_l_min -20
_diffrn_reflns_number 19262
_diffrn_reflns_point_group_measured_fraction_full 0.985
_diffrn_reflns_point_group_measured_fraction_max 0.942
_diffrn_reflns_theta_full 25.242
_diffrn_reflns_theta_max 30.207
_diffrn_reflns_theta_min 1.450
_exptl_absorpt_coefficient_mu 0.081
_exptl_absorpt_correction_T_max 0.7460
_exptl_absorpt_correction_T_min 0.6245
_exptl_absorpt_correction_type multi-scan
_exptl_absorpt_process_details 'Acta Cryst (1995). A51, 33-38'
_exptl_crystal_colour colorless
_exptl_crystal_density_diffrn 1.191
_exptl_crystal_density_method 'not measured'
_exptl_crystal_description plate
_exptl_crystal_F_000 636
_exptl_crystal_size_max 0.400
_exptl_crystal_size_mid 0.200
_exptl_crystal_size_min 0.100
_refine_diff_density_max 0.462
_refine_diff_density_min -0.426
_refine_diff_density_rms 0.076
_refine_ls_extinction_method none
_refine_ls_goodness_of_fit_ref 1.189
_refine_ls_hydrogen_treatment constr
_refine_ls_matrix_type full
_refine_ls_number_parameters 379
_refine_ls_number_reflns 9139
_refine_ls_number_restraints 0
_refine_ls_restrained_S_all 1.189
_refine_ls_R_factor_all 0.0948
_refine_ls_R_factor_gt 0.0762
_refine_ls_shift/su_max 0.000
_refine_ls_shift/su_mean 0.000
_refine_ls_structure_factor_coef Fsqd
_refine_ls_weighting_details 'w=1/[\s^2^(Fo^2^)+(0.0638P)^2^+1.0750P] where P=(Fo^2^+2Fc^2^)/3'
_refine_ls_weighting_scheme calc
_refine_ls_wR_factor_gt 0.1701
_refine_ls_wR_factor_ref 0.1837
_reflns_Friedel_coverage 0.000
_reflns_number_gt 7140
_reflns_number_total 9139
_reflns_threshold_expression 'I > 2\s(I)'
_cod_data_source_file c3cc47159d.txt
_cod_data_source_block 1_C6H12
_cod_database_code 7112758
_shelx_space_group_comment
;
The symmetry employed for this shelxl refinement is uniquely defined
by the following loop, which should always be used as a source of
symmetry information in preference to the above space-group names.
They are only intended as comments.
;
_shelx_estimated_absorpt_t_min 0.968
_shelx_estimated_absorpt_t_max 0.992
_shelxl_version_number 2013-3

loop_
_space_group_symop_operation_xyz
'x, y, z'
'-x, -y, -z'

loop_
_atom_site_label
_atom_site_type_symbol
_atom_site_fract_x
_atom_site_fract_y
_atom_site_fract_z
_atom_site_U_iso_or_equiv
_atom_site_adp_type
_atom_site_occupancy
_atom_site_site_symmetry_order
_atom_site_calc_flag
_atom_site_refinement_flags_posn
_atom_site_refinement_flags_adp
O1 O 1.04292(17) 0.81080(11) 0.29156(10) 0.0251(3) Uani 1 1 d . .
O2 O 1.09801(16) 0.66201(10) 0.40031(9) 0.0196(3) Uani 1 1 d . .
O3 O 0.63220(15) 0.75275(10) 0.64365(10) 0.0197(3) Uani 1 1 d . .
O4 O 0.70100(16) 0.57258(11) 0.69455(11) 0.0249(3) Uani 1 1 d . .
O5 O 1.02276(14) 0.93848(10) 0.59382(10) 0.0175(3) Uani 1 1 d . .
O6 O 1.25827(16) 0.83102(11) 0.60181(11) 0.0219(3) Uani 1 1 d . .
N1 N 1.1970(2) 0.65103(13) 0.24626(12) 0.0207(3) Uani 1 1 d . .
H1 H 1.2362 0.5851 0.2663 0.025 Uiso 1 1 calc R U
N2 N 0.45349(18) 0.65681(12) 0.68804(12) 0.0182(3) Uani 1 1 d . .
H2 H 0.3921 0.7191 0.6808 0.022 Uiso 1 1 calc R U
N3 N 1.18971(18) 1.00623(13) 0.63015(12) 0.0196(3) Uani 1 1 d . .
H3 H 1.1190 1.0649 0.6302 0.023 Uiso 1 1 calc R U
C1 C 1.0105(2) 0.72256(14) 0.47369(13) 0.0177(4) Uani 1 1 d . .
C2 C 0.8686(2) 0.70028(14) 0.52370(14) 0.0183(4) Uani 1 1 d . .
H2A H 0.8322 0.6479 0.5083 0.022 Uiso 1 1 calc R U
C3 C 0.7837(2) 0.75915(14) 0.59742(13) 0.0167(3) Uani 1 1 d . .
C4 C 0.8377(2) 0.83556(14) 0.62205(13) 0.0170(3) Uani 1 1 d . .
H4 H 0.7799 0.8734 0.6726 0.020 Uiso 1 1 calc R U
C5 C 0.9800(2) 0.85477(14) 0.56996(13) 0.0162(3) Uani 1 1 d . .
C6 C 1.0683(2) 0.79942(15) 0.49469(13) 0.0176(4) Uani 1 1 d . .
H6 H 1.1631 0.8134 0.4595 0.021 Uiso 1 1 calc R U
C7 C 1.1084(2) 0.71646(15) 0.30890(14) 0.0184(4) Uani 1 1 d . .
C8 C 1.2296(2) 0.68862(15) 0.14378(14) 0.0194(4) Uani 1 1 d . .
H8 H 1.1351 0.7360 0.1291 0.023 Uiso 1 1 calc R U
C9 C 1.3549(2) 0.75252(17) 0.11278(15) 0.0241(4) Uani 1 1 d . .
H9A H 1.4479 0.7077 0.1297 0.029 Uiso 1 1 calc R U
H9B H 1.3215 0.8152 0.1461 0.029 Uiso 1 1 calc R U
C10 C 1.3902(3) 0.78943(18) 0.00541(16) 0.0300(5) Uani 1 1 d . .
H10A H 1.2996 0.8390 -0.0108 0.036 Uiso 1 1 calc R U
H10B H 1.4728 0.8276 -0.0129 0.036 Uiso 1 1 calc R U
C11 C 1.4377(3) 0.69319(19) -0.04907(16) 0.0308(5) Uani 1 1 d . .
H11A H 1.5344 0.6476 -0.0382 0.037 Uiso 1 1 calc R U
H11B H 1.4534 0.7187 -0.1167 0.037 Uiso 1 1 calc R U
C12 C 1.3148(3) 0.62737(19) -0.01755(16) 0.0282(4) Uani 1 1 d . .
H12A H 1.3509 0.5639 -0.0500 0.034 Uiso 1 1 calc R U
H12B H 1.2221 0.6704 -0.0358 0.034 Uiso 1 1 calc R U
C13 C 1.2760(2) 0.59171(17) 0.09009(15) 0.0243(4) Uani 1 1 d . .
H13A H 1.1921 0.5549 0.1078 0.029 Uiso 1 1 calc R U
H13B H 1.3650 0.5413 0.1076 0.029 Uiso 1 1 calc R U
C14 C 0.6021(2) 0.65117(14) 0.67682(13) 0.0169(3) Uani 1 1 d . .
C15 C 0.3915(2) 0.55962(15) 0.71242(14) 0.0203(4) Uani 1 1 d . .
H15 H 0.4361 0.5108 0.7622 0.024 Uiso 1 1 calc R U
C16 C 0.4336(3) 0.50155(18) 0.62588(17) 0.0302(5) Uani 1 1 d . .
H16A H 0.5449 0.4795 0.6042 0.036 Uiso 1 1 calc R U
H16B H 0.3956 0.5507 0.5747 0.036 Uiso 1 1 calc R U
C17 C 0.3647(3) 0.4021(2) 0.6492(2) 0.0444(7) Uani 1 1 d . .
H17A H 0.3890 0.3688 0.5922 0.053 Uiso 1 1 calc R U
H17B H 0.4102 0.3498 0.6960 0.053 Uiso 1 1 calc R U
C18 C 0.1903(3) 0.4327(2) 0.6882(2) 0.0475(7) Uani 1 1 d . .
H18A H 0.1437 0.4787 0.6389 0.057 Uiso 1 1 calc R U
H18B H 0.1502 0.3678 0.7063 0.057 Uiso 1 1 calc R U
C19 C 0.1474(3) 0.4916(2) 0.7738(2) 0.0427(6) Uani 1 1 d . .
H19A H 0.1841 0.4427 0.8256 0.051 Uiso 1 1 calc R U
H19B H 0.0361 0.5140 0.7947 0.051 Uiso 1 1 calc R U
C20 C 0.2170(2) 0.59118(18) 0.75069(17) 0.0272(4) Uani 1 1 d . .
H20A H 0.1723 0.6436 0.7037 0.033 Uiso 1 1 calc R U
H20B H 0.1925 0.6246 0.8078 0.033 Uiso 1 1 calc R U
C21 C 1.1677(2) 0.91825(14) 0.60858(13) 0.0163(3) Uani 1 1 d . .
C22 C 1.3318(2) 1.00501(15) 0.65373(13) 0.0170(3) Uani 1 1 d . .
H22 H 1.4098 0.9414 0.6318 0.020 Uiso 1 1 calc R U
C23 C 1.3073(2) 0.99649(16) 0.76108(14) 0.0211(4) Uani 1 1 d . .
H23A H 1.2716 0.9314 0.7923 0.025 Uiso 1 1 calc R U
H23B H 1.2287 1.0581 0.7844 0.025 Uiso 1 1 calc R U
C24 C 1.4570(2) 0.99334(17) 0.78557(15) 0.0232(4) Uani 1 1 d . .
H24A H 1.5315 0.9271 0.7693 0.028 Uiso 1 1 calc R U
H24B H 1.4371 0.9933 0.8536 0.028 Uiso 1 1 calc R U
C25 C 1.5246(2) 1.09039(18) 0.73206(16) 0.0260(4) Uani 1 1 d . .
H25A H 1.4581 1.1556 0.7565 0.031 Uiso 1 1 calc R U
H25B H 1.6248 1.0815 0.7436 0.031 Uiso 1 1 calc R U
C26 C 1.5417(2) 1.10329(17) 0.62514(15) 0.0234(4) Uani 1 1 d . .
H26A H 1.6211 1.0437 0.5988 0.028 Uiso 1 1 calc R U
H26B H 1.5741 1.1699 0.5952 0.028 Uiso 1 1 calc R U
C27 C 1.3911(2) 1.10566(15) 0.60249(14) 0.0196(4) Uani 1 1 d . .
H27A H 1.4079 1.1090 0.5343 0.024 Uiso 1 1 calc R U
H27B H 1.3146 1.1698 0.6223 0.024 Uiso 1 1 calc R U
C28 C 0.1077(3) 0.1091(2) -0.00612(18) 0.0371(5) Uani 1 1 d . .
H28A H -0.0008 0.1391 -0.0032 0.045 Uiso 1 1 calc R U
H28B H 0.1459 0.0554 -0.0494 0.045 Uiso 1 1 calc R U
C29 C 0.1266(3) 0.0556(2) 0.09242(18) 0.0363(5) Uani 1 1 d . .
H29A H 0.0661 0.0011 0.1161 0.044 Uiso 1 1 calc R U
H29B H 0.2340 0.0200 0.0885 0.044 Uiso 1 1 calc R U
C30 C 0.0752(3) 0.1378(2) 0.16018(18) 0.0414(6) Uani 1 1 d . .
H30A H 0.0915 0.1024 0.2219 0.050 Uiso 1 1 calc R U
H30B H -0.0343 0.1691 0.1681 0.050 Uiso 1 1 calc R U
C31 C 0.1639(3) 0.2278(2) 0.12356(19) 0.0384(6) Uani 1 1 d . .
H31A H 0.1237 0.2819 0.1665 0.046 Uiso 1 1 calc R U
H31B H 0.2717 0.1977 0.1226 0.046 Uiso 1 1 calc R U
C32 C 0.1502(3) 0.2808(2) 0.0243(2) 0.0406(6) Uani 1 1 d . .
H32A H 0.0447 0.3207 0.0272 0.049 Uiso 1 1 calc R U
H32B H 0.2161 0.3319 0.0006 0.049 Uiso 1 1 calc R U
C33 C 0.1952(4) 0.1988(2) -0.04370(18) 0.0424(6) Uani 1 1 d . .
H33A H 0.3050 0.1672 -0.0545 0.051 Uiso 1 1 calc R U
H33B H 0.1749 0.2350 -0.1043 0.051 Uiso 1 1 calc R U

loop_
_atom_site_aniso_label
_atom_site_aniso_U_11
_atom_site_aniso_U_22
_atom_site_aniso_U_33
_atom_site_aniso_U_23
_atom_site_aniso_U_13
_atom_site_aniso_U_12
O1 0.0322(8) 0.0156(6) 0.0216(7) -0.0041(5) -0.0070(6) 0.0058(5)
O2 0.0258(7) 0.0136(6) 0.0173(6) -0.0034(5) -0.0053(5) -0.0004(5)
O3 0.0160(6) 0.0117(6) 0.0302(7) -0.0025(5) -0.0050(5) -0.0023(5)
O4 0.0216(7) 0.0151(6) 0.0354(8) 0.0031(6) -0.0108(6) -0.0009(5)
O5 0.0166(6) 0.0144(6) 0.0243(7) -0.0050(5) -0.0090(5) -0.0022(5)
O6 0.0216(7) 0.0140(6) 0.0320(8) -0.0044(5) -0.0139(6) 0.0015(5)
N1 0.0272(8) 0.0127(7) 0.0177(8) -0.0021(6) -0.0041(6) 0.0015(6)
N2 0.0182(7) 0.0122(7) 0.0247(8) -0.0008(6) -0.0078(6) -0.0029(5)
N3 0.0172(7) 0.0151(7) 0.0288(9) -0.0068(6) -0.0110(6) 0.0009(6)
C1 0.0205(8) 0.0138(8) 0.0175(9) -0.0019(6) -0.0063(7) -0.0001(6)
C2 0.0214(9) 0.0143(8) 0.0210(9) -0.0017(7) -0.0100(7) -0.0027(7)
C3 0.0151(8) 0.0128(8) 0.0213(9) 0.0013(6) -0.0071(7) -0.0019(6)
C4 0.0175(8) 0.0140(8) 0.0188(9) -0.0026(6) -0.0066(7) -0.0002(6)
C5 0.0174(8) 0.0128(8) 0.0202(9) -0.0008(6) -0.0093(7) -0.0024(6)
C6 0.0171(8) 0.0171(8) 0.0175(9) -0.0006(6) -0.0048(7) -0.0030(6)
C7 0.0204(8) 0.0164(8) 0.0189(9) -0.0023(7) -0.0069(7) -0.0028(7)
C8 0.0216(9) 0.0163(8) 0.0191(9) -0.0036(7) -0.0066(7) 0.0003(7)
C9 0.0310(10) 0.0203(9) 0.0229(10) -0.0025(7) -0.0085(8) -0.0073(8)
C10 0.0361(12) 0.0259(11) 0.0245(10) 0.0008(8) -0.0042(9) -0.0083(9)
C11 0.0335(11) 0.0323(11) 0.0213(10) -0.0043(8) -0.0028(9) -0.0027(9)
C12 0.0300(11) 0.0317(11) 0.0240(10) -0.0120(8) -0.0079(8) -0.0013(9)
C13 0.0268(10) 0.0215(9) 0.0251(10) -0.0080(7) -0.0037(8) -0.0059(8)
C14 0.0206(8) 0.0139(8) 0.0175(8) -0.0020(6) -0.0064(7) -0.0043(6)
C15 0.0234(9) 0.0152(8) 0.0240(9) 0.0004(7) -0.0074(7) -0.0077(7)
C16 0.0359(12) 0.0234(10) 0.0355(12) -0.0101(9) -0.0084(9) -0.0095(9)
C17 0.0529(16) 0.0241(12) 0.0662(19) -0.0142(12) -0.0185(14) -0.0152(11)
C18 0.0508(16) 0.0349(14) 0.071(2) -0.0043(13) -0.0219(14) -0.0270(12)
C19 0.0374(13) 0.0400(14) 0.0534(16) 0.0018(12) -0.0056(12) -0.0257(11)
C20 0.0238(10) 0.0277(10) 0.0316(11) -0.0044(8) -0.0036(8) -0.0116(8)
C21 0.0168(8) 0.0164(8) 0.0158(8) -0.0001(6) -0.0065(6) -0.0031(6)
C22 0.0168(8) 0.0146(8) 0.0212(9) -0.0039(6) -0.0080(7) -0.0018(6)
C23 0.0211(9) 0.0214(9) 0.0202(9) -0.0006(7) -0.0070(7) -0.0039(7)
C24 0.0243(9) 0.0262(10) 0.0207(9) -0.0013(7) -0.0106(8) -0.0044(8)
C25 0.0271(10) 0.0254(10) 0.0319(11) -0.0042(8) -0.0151(9) -0.0076(8)
C26 0.0206(9) 0.0213(9) 0.0294(11) 0.0006(8) -0.0084(8) -0.0075(7)
C27 0.0200(8) 0.0188(9) 0.0209(9) -0.0004(7) -0.0080(7) -0.0044(7)
C28 0.0440(14) 0.0404(14) 0.0290(12) -0.0064(10) -0.0114(10) -0.0096(11)
C29 0.0394(13) 0.0352(13) 0.0358(13) 0.0008(10) -0.0153(10) -0.0088(10)
C30 0.0476(15) 0.0580(17) 0.0259(12) -0.0086(11) -0.0042(10) -0.0272(13)
C31 0.0336(12) 0.0495(15) 0.0360(13) -0.0143(11) -0.0041(10) -0.0148(11)
C32 0.0383(13) 0.0353(13) 0.0504(16) -0.0006(11) -0.0160(12) -0.0107(10)
C33 0.0537(16) 0.0484(16) 0.0280(12) 0.0024(11) -0.0132(11) -0.0189(13)

loop_
_atom_type_symbol
_atom_type_description
_atom_type_scat_dispersion_real
_atom_type_scat_dispersion_imag
_atom_type_scat_source
C C 0.0033 0.0016 'International Tables Vol C Tables 4.2.6.8 and 6.1.1.4'
H H 0.0000 0.0000 'International Tables Vol C Tables 4.2.6.8 and 6.1.1.4'
N N 0.0061 0.0033 'International Tables Vol C Tables 4.2.6.8 and 6.1.1.4'
O O 0.0106 0.0060 'International Tables Vol C Tables 4.2.6.8 and 6.1.1.4'

loop_
_geom_angle_atom_site_label_1
_geom_angle_atom_site_label_2
_geom_angle_atom_site_label_3
_geom_angle
C7 O2 C1 115.88(14)
C14 O3 C3 117.95(14)
C21 O5 C5 117.90(14)
C7 N1 C8 121.39(16)
C7 N1 H1 119.3
C8 N1 H1 119.3
C14 N2 C15 121.68(15)
C14 N2 H2 119.2
C15 N2 H2 119.2
C21 N3 C22 121.17(15)
C21 N3 H3 119.4
C22 N3 H3 119.4
C6 C1 C2 122.96(18)
C6 C1 O2 119.50(16)
C2 C1 O2 117.52(17)
C3 C2 C1 117.25(17)
C3 C2 H2A 121.4
C1 C2 H2A 121.4
C4 C3 C2 121.89(17)
C4 C3 O3 116.32(16)
C2 C3 O3 121.42(17)
C3 C4 C5 118.62(17)
C3 C4 H4 120.7
C5 C4 H4 120.7
C6 C5 C4 121.76(17)
C6 C5 O5 122.35(16)
C4 C5 O5 115.73(16)
C1 C6 C5 117.50(17)
C1 C6 H6 121.3
C5 C6 H6 121.2
O1 C7 N1 126.92(18)
O1 C7 O2 123.15(17)
N1 C7 O2 109.93(15)
N1 C8 C13 109.20(15)
N1 C8 C9 111.47(16)
C13 C8 C9 110.79(16)
N1 C8 H8 108.4
C13 C8 H8 108.4
C9 C8 H8 108.4
C8 C9 C10 111.02(18)
C8 C9 H9A 109.4
C10 C9 H9A 109.4
C8 C9 H9B 109.4
C10 C9 H9B 109.4
H9A C9 H9B 108.0
C11 C10 C9 110.82(18)
C11 C10 H10A 109.5
C9 C10 H10A 109.5
C11 C10 H10B 109.5
C9 C10 H10B 109.5
H10A C10 H10B 108.1
C10 C11 C12 110.86(18)
C10 C11 H11A 109.5
C12 C11 H11A 109.5
C10 C11 H11B 109.5
C12 C11 H11B 109.5
H11A C11 H11B 108.1
C11 C12 C13 112.07(18)
C11 C12 H12A 109.2
C13 C12 H12A 109.2
C11 C12 H12B 109.2
C13 C12 H12B 109.2
H12A C12 H12B 107.9
C8 C13 C12 110.84(17)
C8 C13 H13A 109.5
C12 C13 H13A 109.5
C8 C13 H13B 109.5
C12 C13 H13B 109.5
H13A C13 H13B 108.1
O4 C14 N2 128.02(17)
O4 C14 O3 122.31(17)
N2 C14 O3 109.63(15)
N2 C15 C16 110.54(16)
N2 C15 C20 109.32(16)
C16 C15 C20 110.64(18)
N2 C15 H15 108.8
C16 C15 H15 108.8
C20 C15 H15 108.8
C15 C16 C17 111.2(2)
C15 C16 H16A 109.4
C17 C16 H16A 109.4
C15 C16 H16B 109.4
C17 C16 H16B 109.4
H16A C16 H16B 108.0
C18 C17 C16 111.0(2)
C18 C17 H17A 109.4
C16 C17 H17A 109.4
C18 C17 H17B 109.4
C16 C17 H17B 109.4
H17A C17 H17B 108.0
C19 C18 C17 111.0(2)
C19 C18 H18A 109.4
C17 C18 H18A 109.4
C19 C18 H18B 109.4
C17 C18 H18B 109.4
H18A C18 H18B 108.0
C18 C19 C20 111.6(2)
C18 C19 H19A 109.3
C20 C19 H19A 109.3
C18 C19 H19B 109.3
C20 C19 H19B 109.3
H19A C19 H19B 108.0
C15 C20 C19 110.73(19)
C15 C20 H20A 109.5
C19 C20 H20A 109.5
C15 C20 H20B 109.5
C19 C20 H20B 109.5
H20A C20 H20B 108.1
O6 C21 N3 127.25(17)
O6 C21 O5 122.67(17)
N3 C21 O5 110.07(15)
N3 C22 C23 110.96(15)
N3 C22 C27 110.39(15)
C23 C22 C27 110.70(16)
N3 C22 H22 108.2
C23 C22 H22 108.2
C27 C22 H22 108.2
C22 C23 C24 110.79(16)
C22 C23 H23A 109.5
C24 C23 H23A 109.5
C22 C23 H23B 109.5
C24 C23 H23B 109.5
H23A C23 H23B 108.1
C23 C24 C25 111.48(16)
C23 C24 H24A 109.3
C25 C24 H24A 109.3
C23 C24 H24B 109.3
C25 C24 H24B 109.3
H24A C24 H24B 108.0
C26 C25 C24 112.27(17)
C26 C25 H25A 109.2
C24 C25 H25A 109.2
C26 C25 H25B 109.2
C24 C25 H25B 109.2
H25A C25 H25B 107.9
C25 C26 C27 111.79(16)
C25 C26 H26A 109.3
C27 C26 H26A 109.3
C25 C26 H26B 109.3
C27 C26 H26B 109.3
H26A C26 H26B 107.9
C26 C27 C22 110.50(15)
C26 C27 H27A 109.6
C22 C27 H27A 109.6
C26 C27 H27B 109.6
C22 C27 H27B 109.6
H27A C27 H27B 108.1
C29 C28 C33 110.9(2)
C29 C28 H28A 109.5
C33 C28 H28A 109.5
C29 C28 H28B 109.5
C33 C28 H28B 109.5
H28A C28 H28B 108.0
C30 C29 C28 110.7(2)
C30 C29 H29A 109.5
C28 C29 H29A 109.5
C30 C29 H29B 109.5
C28 C29 H29B 109.5
H29A C29 H29B 108.1
C29 C30 C31 111.2(2)
C29 C30 H30A 109.4
C31 C30 H30A 109.4
C29 C30 H30B 109.4
C31 C30 H30B 109.4
H30A C30 H30B 108.0
C32 C31 C30 111.4(2)
C32 C31 H31A 109.4
C30 C31 H31A 109.4
C32 C31 H31B 109.4
C30 C31 H31B 109.4
H31A C31 H31B 108.0
C33 C32 C31 111.8(2)
C33 C32 H32A 109.3
C31 C32 H32A 109.3
C33 C32 H32B 109.3
C31 C32 H32B 109.3
H32A C32 H32B 107.9
C32 C33 C28 112.2(2)
C32 C33 H33A 109.2
C28 C33 H33A 109.2
C32 C33 H33B 109.2
C28 C33 H33B 109.2
H33A C33 H33B 107.9

loop_
_geom_bond_atom_site_label_1
_geom_bond_atom_site_label_2
_geom_bond_distance
O1 C7 1.220(2)
O2 C7 1.382(2)
O2 C1 1.397(2)
O3 C14 1.383(2)
O3 C3 1.394(2)
O4 C14 1.214(2)
O5 C21 1.376(2)
O5 C5 1.393(2)
O6 C21 1.216(2)
N1 C7 1.327(2)
N1 C8 1.464(2)
N1 H1 0.8600
N2 C14 1.328(2)
N2 C15 1.464(2)
N2 H2 0.8600
N3 C21 1.329(2)
N3 C22 1.460(2)
N3 H3 0.8600
C1 C6 1.379(3)
C1 C2 1.388(3)
C2 C3 1.383(3)
C2 H2A 0.9300
C3 C4 1.379(3)
C4 C5 1.385(3)
C4 H4 0.9300
C5 C6 1.382(3)
C6 H6 0.9300
C8 C13 1.523(3)
C8 C9 1.523(3)
C8 H8 0.9800
C9 C10 1.529(3)
C9 H9A 0.9700
C9 H9B 0.9700
C10 C11 1.521(3)
C10 H10A 0.9700
C10 H10B 0.9700
C11 C12 1.522(3)
C11 H11A 0.9700
C11 H11B 0.9700
C12 C13 1.530(3)
C12 H12A 0.9700
C12 H12B 0.9700
C13 H13A 0.9700
C13 H13B 0.9700
C15 C16 1.521(3)
C15 C20 1.525(3)
C15 H15 0.9800
C16 C17 1.528(3)
C16 H16A 0.9700
C16 H16B 0.9700
C17 C18 1.525(4)
C17 H17A 0.9700
C17 H17B 0.9700
C18 C19 1.515(4)
C18 H18A 0.9700
C18 H18B 0.9700
C19 C20 1.535(3)
C19 H19A 0.9700
C19 H19B 0.9700
C20 H20A 0.9700
C20 H20B 0.9700
C22 C23 1.525(3)
C22 C27 1.526(3)
C22 H22 0.9800
C23 C24 1.528(3)
C23 H23A 0.9700
C23 H23B 0.9700
C24 C25 1.530(3)
C24 H24A 0.9700
C24 H24B 0.9700
C25 C26 1.524(3)
C25 H25A 0.9700
C25 H25B 0.9700
C26 C27 1.526(3)
C26 H26A 0.9700
C26 H26B 0.9700
C27 H27A 0.9700
C27 H27B 0.9700
C28 C29 1.521(3)
C28 C33 1.521(4)
C28 H28A 0.9700
C28 H28B 0.9700
C29 C30 1.503(4)
C29 H29A 0.9700
C29 H29B 0.9700
C30 C31 1.531(4)
C30 H30A 0.9700
C30 H30B 0.9700
C31 C32 1.516(4)
C31 H31A 0.9700
C31 H31B 0.9700
C32 C33 1.510(4)
C32 H32A 0.9700
C32 H32B 0.9700
C33 H33A 0.9700
C33 H33B 0.9700
